data_7111391
loop_
_publ_author_name
'Oh, Moonhyun'
'Stern, Charlotte L.'
'Mirkin, Chad A.'

_publ_section_title
;
 Coordination polymers with macrocyclic cages and pockets within their
 backbones
;
_journal_issue 23
_journal_name_full 'Chemical Communications'
_journal_page_first 2684
_journal_page_last 2685
_journal_paper_doi 10.1039/b408084j
_journal_year 2004
_chemical_formula_sum 'C28 H24 Ag F3 N3 O3 S4'
_chemical_formula_weight 743.61
_chemical_name_systematic
;
?
;
_space_group_IT_number 2
_symmetry_cell_setting triclinic
_symmetry_space_group_name_Hall '-P 1'
_symmetry_space_group_name_H-M 'P -1'
_atom_sites_solution_hydrogens geom
_atom_sites_solution_primary direct
_atom_sites_solution_secondary difmap
_audit_creation_method SHELXL-97
_cell_angle_alpha 86.7800(10)
_cell_angle_beta 80.9040(10)
_cell_angle_gamma 75.8630(10)
_cell_formula_units_Z 2
_cell_length_a 7.9335(6)
_cell_length_b 12.9848(10)
_cell_length_c 14.9460(11)
_cell_measurement_temperature 293(2)
_cell_volume 1474.01(19)
_computing_cell_refinement 'Bruker SMART'
_computing_data_collection 'Bruker SMART'
_computing_data_reduction 'Bruker SAINT'
_computing_molecular_graphics 'Bruker SHELXTL'
_computing_publication_material 'Bruker SHELXTL'
_computing_structure_refinement 'SHELXL-97 (Sheldrick, 1997)'
_computing_structure_solution 'SHELXS-97 (Sheldrick, 1990)'
_diffrn_ambient_temperature 293(2)
_diffrn_measured_fraction_theta_full 0.896
_diffrn_measured_fraction_theta_max 0.896
_diffrn_measurement_device_type 'CCD area detector'
_diffrn_measurement_method 'omega scans'
_diffrn_radiation_monochromator graphite
_diffrn_radiation_source 'fine-focus sealed tube'
_diffrn_radiation_type MoK\a
_diffrn_radiation_wavelength 0.71073
_diffrn_reflns_av_R_equivalents 0.0255
_diffrn_reflns_av_sigmaI/netI 0.0313
_diffrn_reflns_limit_h_max 10
_diffrn_reflns_limit_h_min -10
_diffrn_reflns_limit_k_max 16
_diffrn_reflns_limit_k_min -17
_diffrn_reflns_limit_l_max 20
_diffrn_reflns_limit_l_min -19
_diffrn_reflns_number 13810
_diffrn_reflns_theta_full 28.84
_diffrn_reflns_theta_max 28.84
_diffrn_reflns_theta_min 1.38
_exptl_absorpt_coefficient_mu 1.022
_exptl_absorpt_correction_T_max 0.9602
_exptl_absorpt_correction_T_min 0.7854
_exptl_absorpt_correction_type integration
_exptl_crystal_colour colorless
_exptl_crystal_density_diffrn 1.675
_exptl_crystal_density_meas 0
_exptl_crystal_density_method 'not measured'
_exptl_crystal_description plate
_exptl_crystal_F_000 750
_exptl_crystal_size_max 0.300
_exptl_crystal_size_mid 0.164
_exptl_crystal_size_min 0.040
_refine_diff_density_max 1.094
_refine_diff_density_min -0.424
_refine_diff_density_rms 0.082
_refine_ls_extinction_method none
_refine_ls_goodness_of_fit_ref 1.031
_refine_ls_hydrogen_treatment fixed
_refine_ls_matrix_type full
_refine_ls_number_parameters 374
_refine_ls_number_reflns 6932
_refine_ls_number_restraints 0
_refine_ls_restrained_S_all 1.031
_refine_ls_R_factor_all 0.0417
_refine_ls_R_factor_gt 0.0328
_refine_ls_shift/su_max 0.002
_refine_ls_shift/su_mean 0.000
_refine_ls_structure_factor_coef Fsqd
_refine_ls_weighting_details 'calc w==1/[\s^2^(Fo^2^)+(0.0456P)^2^+0.7658P] where P==(Fo^2^+2Fc^2^)/3'
_refine_ls_weighting_scheme calc
_refine_ls_wR_factor_gt 0.0804
_refine_ls_wR_factor_ref 0.0858
_reflns_number_gt 5802
_reflns_number_total 6932
_reflns_threshold_expression >2sigma(I)
_cod_data_source_file b408084jsup1.cif
_cod_data_source_block 3
_cod_depositor_comments
;
The following automatic conversions were performed:

'_symmetry_cell_setting' value 'Triclinic' changed to 'triclinic'
according to /home/saulius/struct/CIF-dictionaries/cif_core.dic
dictionary named 'cif_core.dic' version 2.4.2 from 2011-04-26.

Automatic conversion script
Id: cif_fix_values 1891 2012-01-12 08:04:46Z andrius 
;
_cod_original_sg_symbol_H-M P-1
_cod_database_code 7111391

loop_
_symmetry_equiv_pos_as_xyz
'x, y, z'
'-x, -y, -z'

loop_
_atom_site_label
_atom_site_type_symbol
_atom_site_fract_x
_atom_site_fract_y
_atom_site_fract_z
_atom_site_U_iso_or_equiv
_atom_site_adp_type
_atom_site_occupancy
_atom_site_symmetry_multiplicity
_atom_site_calc_flag
_atom_site_refinement_flags
_atom_site_disorder_assembly
_atom_site_disorder_group
Ag1 Ag 1.11547(2) 0.291632(14) 0.284396(12) 0.03105(7) Uani 1 1 d . . .
S1 S 1.18582(7) 0.38767(4) 0.00645(4) 0.02522(12) Uani 1 1 d . . .
S2 S 1.41809(8) 0.26144(5) 0.36133(4) 0.03202(14) Uani 1 1 d . . .
S3 S 0.77144(8) 0.42305(5) 0.30891(4) 0.02851(13) Uani 1 1 d . A .
S4 S 0.44504(8) 0.12528(5) 0.76875(5) 0.03313(14) Uani 1 1 d . . .
F1 F 0.5613(3) 0.03921(18) 0.91749(13) 0.0728(6) Uani 1 1 d . . .
F2 F 0.7645(2) 0.04604(15) 0.80683(14) 0.0580(5) Uani 1 1 d . . .
F3 F 0.6074(2) -0.06835(12) 0.80823(13) 0.0488(4) Uani 1 1 d . . .
O1 O 0.4508(3) 0.22603(15) 0.80126(19) 0.0595(6) Uani 1 1 d . . .
O2 O 0.2829(2) 0.09421(16) 0.79701(17) 0.0510(5) Uani 1 1 d . . .
O3 O 0.5181(3) 0.10445(16) 0.67548(14) 0.0451(5) Uani 1 1 d . . .
N1 N 1.0268(2) 0.21629(15) 0.16415(14) 0.0270(4) Uani 1 1 d . . .
N2 N 1.0732(3) 0.18007(17) 0.41881(14) 0.0344(5) Uani 1 1 d . . .
N3 N 1.1503(2) 0.46475(15) 0.22742(12) 0.0239(4) Uani 1 1 d . . .
C1 C 0.8832(3) 0.1767(2) 0.1845(2) 0.0366(6) Uani 1 1 d . . .
H1 H 0.8279 0.1796 0.2443 0.044 Uiso 1 1 calc R . .
C2 C 0.8134(4) 0.1323(2) 0.1218(2) 0.0436(7) Uani 1 1 d . . .
H2 H 0.7129 0.1068 0.1387 0.052 Uiso 1 1 calc R . .
C3 C 0.8962(4) 0.1266(2) 0.0333(2) 0.0421(7) Uani 1 1 d . . .
H3 H 0.8525 0.0968 -0.0105 0.051 Uiso 1 1 calc R . .
C4 C 1.0450(3) 0.16564(19) 0.01036(18) 0.0332(5) Uani 1 1 d . . .
H4 H 1.1026 0.1624 -0.0490 0.040 Uiso 1 1 calc R . .
C5 C 1.1070(3) 0.20980(17) 0.07744(16) 0.0251(5) Uani 1 1 d . . .
C6 C 1.2643(3) 0.25655(17) 0.05467(16) 0.0251(4) Uani 1 1 d . . .
H6A H 1.3532 0.2128 0.0113 0.030 Uiso 1 1 calc R . .
H6B H 1.3150 0.2615 0.1088 0.030 Uiso 1 1 calc R . .
C7 C 1.3650(3) 0.44680(17) 0.00344(14) 0.0213(4) Uani 1 1 d . . .
C8 C 1.3319(3) 0.55636(17) -0.01011(15) 0.0244(4) Uani 1 1 d . . .
H8 H 1.2189 0.5946 -0.0168 0.029 Uiso 1 1 calc R . .
C9 C 1.5346(3) 0.39054(18) 0.01382(15) 0.0246(4) Uani 1 1 d . . .
H9 H 1.5585 0.3173 0.0232 0.030 Uiso 1 1 calc R . .
C10 C 1.3914(3) 0.13666(18) 0.41506(17) 0.0312(5) Uani 1 1 d . . .
H10A H 1.4203 0.0827 0.3691 0.037 Uiso 1 1 calc R . .
H10B H 1.4745 0.1155 0.4577 0.037 Uiso 1 1 calc R . .
C11 C 1.2092(3) 0.14004(18) 0.46455(16) 0.0296(5) Uani 1 1 d . . .
C12 C 1.1863(4) 0.1027(2) 0.55305(18) 0.0372(6) Uani 1 1 d . . .
H12 H 1.2827 0.0776 0.5832 0.045 Uiso 1 1 calc R . .
C13 C 1.0193(4) 0.1031(2) 0.5961(2) 0.0486(7) Uani 1 1 d . . .
H13 H 1.0015 0.0786 0.6556 0.058 Uiso 1 1 calc R . .
C14 C 0.8783(4) 0.1406(3) 0.5493(2) 0.0498(7) Uani 1 1 d . . .
H14 H 0.7644 0.1399 0.5761 0.060 Uiso 1 1 calc R . .
C15 C 0.9118(4) 0.1790(2) 0.4616(2) 0.0434(6) Uani 1 1 d . . .
H15 H 0.8169 0.2056 0.4307 0.052 Uiso 1 1 calc R . .
C16 C 0.8404(3) 0.50280(19) 0.21235(17) 0.0293(5) Uani 1 1 d . . .
H16A H 0.8601 0.4615 0.1580 0.035 Uiso 1 1 calc R . .
H16B H 0.7452 0.5646 0.2062 0.035 Uiso 1 1 calc R . .
C17 C 1.0040(3) 0.53976(18) 0.21798(15) 0.0253(4) Uani 1 1 d . . .
C18 C 1.0020(3) 0.6471(2) 0.20917(18) 0.0353(6) Uani 1 1 d . . .
H18 H 0.8985 0.6977 0.2035 0.042 Uiso 1 1 calc R . .
C19 C 1.1589(4) 0.6770(2) 0.20902(19) 0.0388(6) Uani 1 1 d . . .
H19 H 1.1612 0.7484 0.2046 0.047 Uiso 1 1 calc R . .
C20 C 1.3097(3) 0.6007(2) 0.21541(17) 0.0342(6) Uani 1 1 d . . .
H20 H 1.4164 0.6190 0.2137 0.041 Uiso 1 1 calc R . .
C21 C 1.3002(3) 0.4961(2) 0.22446(16) 0.0297(5) Uani 1 1 d . . .
H21 H 1.4031 0.4445 0.2287 0.036 Uiso 1 1 calc R . .
C22 C 0.7230(3) 0.51451(18) 0.39898(17) 0.0283(5) Uani 1 1 d . . .
C23 C 0.6416(7) 0.6230(4) 0.3797(4) 0.0315(5) Uani 0.540(4) 1 d P A 1
H23 H 0.6194 0.6464 0.3217 0.038 Uiso 0.540(4) 1 calc PR A 1
C24 C 0.5980(7) 0.6909(4) 0.4519(4) 0.0315(5) Uani 0.540(4) 1 d P A 1
H24 H 0.5414 0.7616 0.4432 0.038 Uiso 0.540(4) 1 calc PR A 1
C25 C 0.6399(3) 0.65290(18) 0.54395(17) 0.0293(5) Uani 1 1 d . . .
C26 C 0.7070(7) 0.5448(4) 0.5501(3) 0.0315(5) Uani 0.540(4) 1 d P A 1
H26 H 0.7247 0.5154 0.6071 0.038 Uiso 0.540(4) 1 calc PR A 1
C27 C 0.7502(7) 0.4765(4) 0.4774(3) 0.0315(5) Uani 0.540(4) 1 d P A 1
H27 H 0.7981 0.4044 0.4856 0.038 Uiso 0.540(4) 1 calc PR A 1
C28 C 0.6021(3) 0.0319(2) 0.82831(19) 0.0375(6) Uani 1 1 d . . .
C23B C 0.5937(9) 0.6043(5) 0.4072(4) 0.0315(5) Uani 0.460(4) 1 d P A 2
H23B H 0.5245 0.6208 0.3612 0.038 Uiso 0.460(4) 1 calc PR A 2
C24B C 0.5553(9) 0.6745(5) 0.4789(4) 0.0315(5) Uani 0.460(4) 1 d P A 2
H24B H 0.4675 0.7368 0.4783 0.038 Uiso 0.460(4) 1 calc PR A 2
C26B C 0.7870(9) 0.5620(4) 0.5498(4) 0.0315(5) Uani 0.460(4) 1 d P A 2
H26B H 0.8514 0.5513 0.5978 0.038 Uiso 0.460(4) 1 calc PR A 2
C27B C 0.8240(9) 0.4927(5) 0.4786(4) 0.0315(5) Uani 0.460(4) 1 d P A 2
H27B H 0.9131 0.4311 0.4796 0.038 Uiso 0.460(4) 1 calc PR A 2

loop_
_atom_site_aniso_label
_atom_site_aniso_U_11
_atom_site_aniso_U_22
_atom_site_aniso_U_33
_atom_site_aniso_U_23
_atom_site_aniso_U_13
_atom_site_aniso_U_12
Ag1 0.03241(11) 0.02762(10) 0.03128(11) 0.00199(7) -0.00547(7) -0.00378(7)
S1 0.0215(3) 0.0229(3) 0.0330(3) 0.0050(2) -0.0076(2) -0.0076(2)
S2 0.0352(3) 0.0270(3) 0.0269(3) 0.0013(2) 0.0062(2) -0.0013(2)
S3 0.0258(3) 0.0245(3) 0.0350(3) -0.0025(2) -0.0011(2) -0.0074(2)
S4 0.0259(3) 0.0202(3) 0.0519(4) -0.0003(3) -0.0049(3) -0.0037(2)
F1 0.0835(15) 0.0830(15) 0.0407(11) -0.0041(10) -0.0109(10) 0.0032(12)
F2 0.0321(9) 0.0589(11) 0.0863(14) 0.0098(10) -0.0211(9) -0.0120(8)
F3 0.0496(10) 0.0256(8) 0.0687(12) 0.0068(7) -0.0153(9) -0.0016(7)
O1 0.0562(13) 0.0237(10) 0.1000(19) -0.0122(11) -0.0197(13) -0.0046(9)
O2 0.0276(10) 0.0415(11) 0.0814(16) 0.0069(11) -0.0019(10) -0.0093(8)
O3 0.0422(11) 0.0414(11) 0.0470(12) 0.0073(9) -0.0070(9) -0.0028(8)
N1 0.0261(10) 0.0217(9) 0.0329(11) 0.0008(8) -0.0002(8) -0.0082(7)
N2 0.0365(12) 0.0318(11) 0.0319(11) 0.0048(9) -0.0030(9) -0.0053(9)
N3 0.0242(9) 0.0258(9) 0.0218(9) -0.0002(7) -0.0053(7) -0.0051(7)
C1 0.0326(13) 0.0306(13) 0.0457(15) 0.0040(11) 0.0034(11) -0.0126(10)
C2 0.0326(14) 0.0301(13) 0.073(2) 0.0032(13) -0.0075(13) -0.0173(11)
C3 0.0394(15) 0.0296(13) 0.0632(19) -0.0068(12) -0.0201(14) -0.0099(11)
C4 0.0363(13) 0.0264(12) 0.0378(14) -0.0047(10) -0.0095(11) -0.0059(10)
C5 0.0237(11) 0.0167(10) 0.0352(12) 0.0006(9) -0.0057(9) -0.0045(8)
C6 0.0221(10) 0.0220(10) 0.0304(12) 0.0023(9) -0.0028(9) -0.0051(8)
C7 0.0202(10) 0.0253(11) 0.0193(10) -0.0002(8) -0.0023(8) -0.0077(8)
C8 0.0204(10) 0.0244(11) 0.0277(11) 0.0013(9) -0.0047(9) -0.0036(8)
C9 0.0262(11) 0.0208(10) 0.0269(11) 0.0031(8) -0.0053(9) -0.0056(8)
C10 0.0387(13) 0.0207(11) 0.0307(12) -0.0014(9) -0.0039(10) -0.0011(9)
C11 0.0388(13) 0.0186(10) 0.0305(12) -0.0007(9) -0.0039(10) -0.0057(9)
C12 0.0485(16) 0.0326(13) 0.0311(13) 0.0045(10) -0.0078(11) -0.0109(11)
C13 0.063(2) 0.0468(17) 0.0325(15) 0.0108(12) 0.0012(13) -0.0146(14)
C14 0.0446(17) 0.0502(17) 0.0506(18) 0.0095(14) 0.0067(14) -0.0145(14)
C15 0.0394(15) 0.0443(16) 0.0445(16) 0.0086(13) -0.0057(12) -0.0085(12)
C16 0.0237(11) 0.0299(12) 0.0335(13) 0.0033(10) -0.0065(9) -0.0046(9)
C17 0.0248(11) 0.0268(11) 0.0238(11) -0.0006(9) -0.0029(9) -0.0057(9)
C18 0.0337(13) 0.0282(12) 0.0402(14) 0.0018(11) -0.0013(11) -0.0034(10)
C19 0.0509(16) 0.0298(13) 0.0385(14) -0.0011(11) -0.0008(12) -0.0188(12)
C20 0.0343(13) 0.0481(15) 0.0276(12) 0.0027(11) -0.0083(10) -0.0223(12)
C21 0.0266(12) 0.0397(13) 0.0246(11) 0.0022(10) -0.0067(9) -0.0099(10)
C22 0.0236(11) 0.0253(11) 0.0346(13) -0.0025(9) 0.0029(9) -0.0076(9)
C23 0.0378(14) 0.0276(10) 0.0269(10) 0.0001(7) -0.0114(10) 0.0004(9)
C24 0.0378(14) 0.0276(10) 0.0269(10) 0.0001(7) -0.0114(10) 0.0004(9)
C25 0.0282(12) 0.0244(11) 0.0309(12) 0.0002(9) 0.0061(9) -0.0051(9)
C26 0.0378(14) 0.0276(10) 0.0269(10) 0.0001(7) -0.0114(10) 0.0004(9)
C27 0.0378(14) 0.0276(10) 0.0269(10) 0.0001(7) -0.0114(10) 0.0004(9)
C28 0.0320(13) 0.0339(13) 0.0453(16) -0.0041(11) -0.0071(11) -0.0039(10)
C23B 0.0378(14) 0.0276(10) 0.0269(10) 0.0001(7) -0.0114(10) 0.0004(9)
C24B 0.0378(14) 0.0276(10) 0.0269(10) 0.0001(7) -0.0114(10) 0.0004(9)
C26B 0.0378(14) 0.0276(10) 0.0269(10) 0.0001(7) -0.0114(10) 0.0004(9)
C27B 0.0378(14) 0.0276(10) 0.0269(10) 0.0001(7) -0.0114(10) 0.0004(9)

loop_
_atom_type_symbol
_atom_type_description
_atom_type_scat_dispersion_real
_atom_type_scat_dispersion_imag
_atom_type_scat_source
C C 0.0033 0.0016 'International Tables Vol C Tables 4.2.6.8 and 6.1.1.4'
H H 0.0000 0.0000 'International Tables Vol C Tables 4.2.6.8 and 6.1.1.4'
N N 0.0061 0.0033 'International Tables Vol C Tables 4.2.6.8 and 6.1.1.4'
O O 0.0106 0.0060 'International Tables Vol C Tables 4.2.6.8 and 6.1.1.4'
F F 0.0171 0.0103 'International Tables Vol C Tables 4.2.6.8 and 6.1.1.4'
S S 0.1246 0.1234 'International Tables Vol C Tables 4.2.6.8 and 6.1.1.4'
Ag Ag -0.8971 1.1015 'International Tables Vol C Tables 4.2.6.8 and 6.1.1.4'

loop_
_geom_angle_atom_site_label_1
_geom_angle_atom_site_label_2
_geom_angle_atom_site_label_3
_geom_angle
_geom_angle_site_symmetry_1
_geom_angle_site_symmetry_3
N1 Ag1 N3 104.93(6) . .
N1 Ag1 N2 107.32(7) . .
N3 Ag1 N2 145.82(7) . .
N1 Ag1 S2 136.16(5) . .
N3 Ag1 S2 90.13(4) . .
N2 Ag1 S2 74.31(5) . .
N1 Ag1 S3 85.76(5) . .
N3 Ag1 S3 75.31(5) . .
N2 Ag1 S3 95.98(5) . .
S2 Ag1 S3 138.078(19) . .
C7 S1 C6 103.28(10) . .
C25 S2 C10 101.22(11) 2_766 .
C25 S2 Ag1 105.09(8) 2_766 .
C10 S2 Ag1 93.02(9) . .
C22 S3 C16 102.04(11) . .
C22 S3 Ag1 115.55(8) . .
C16 S3 Ag1 87.99(8) . .
O1 S4 O2 115.08(14) . .
O1 S4 O3 115.84(14) . .
O2 S4 O3 114.36(14) . .
O1 S4 C28 102.81(13) . .
O2 S4 C28 103.87(13) . .
O3 S4 C28 102.30(12) . .
C1 N1 C5 117.3(2) . .
C1 N1 Ag1 116.92(17) . .
C5 N1 Ag1 125.81(15) . .
C15 N2 C11 117.2(2) . .
C15 N2 Ag1 121.25(17) . .
C11 N2 Ag1 119.43(16) . .
C17 N3 C21 117.6(2) . .
C17 N3 Ag1 117.55(14) . .
C21 N3 Ag1 123.12(15) . .
N1 C1 C2 123.8(3) . .
N1 C1 H1 118.1 . .
C2 C1 H1 118.1 . .
C3 C2 C1 118.3(2) . .
C3 C2 H2 120.8 . .
C1 C2 H2 120.8 . .
C2 C3 C4 119.3(3) . .
C2 C3 H3 120.3 . .
C4 C3 H3 120.3 . .
C3 C4 C5 119.0(3) . .
C3 C4 H4 120.5 . .
C5 C4 H4 120.5 . .
N1 C5 C4 122.3(2) . .
N1 C5 C6 117.0(2) . .
C4 C5 C6 120.6(2) . .
C5 C6 S1 106.25(15) . .
C5 C6 H6A 110.5 . .
S1 C6 H6A 110.5 . .
C5 C6 H6B 110.5 . .
S1 C6 H6B 110.5 . .
H6A C6 H6B 108.7 . .
C8 C7 C9 118.96(19) . .
C8 C7 S1 117.02(16) . .
C9 C7 S1 124.02(17) . .
C9 C8 C7 120.9(2) 2_865 .
C9 C8 H8 119.6 2_865 .
C7 C8 H8 119.6 . .
C8 C9 C7 120.1(2) 2_865 .
C8 C9 H9 119.9 2_865 .
C7 C9 H9 119.9 . .
C11 C10 S2 114.34(16) . .
C11 C10 H10A 108.7 . .
S2 C10 H10A 108.7 . .
C11 C10 H10B 108.7 . .
S2 C10 H10B 108.7 . .
H10A C10 H10B 107.6 . .
N2 C11 C12 122.6(2) . .
N2 C11 C10 117.3(2) . .
C12 C11 C10 120.2(2) . .
C13 C12 C11 119.3(3) . .
C13 C12 H12 120.4 . .
C11 C12 H12 120.4 . .
C12 C13 C14 119.1(3) . .
C12 C13 H13 120.5 . .
C14 C13 H13 120.5 . .
C15 C14 C13 118.1(3) . .
C15 C14 H14 121.0 . .
C13 C14 H14 121.0 . .
N2 C15 C14 123.8(3) . .
N2 C15 H15 118.1 . .
C14 C15 H15 118.1 . .
C17 C16 S3 114.94(16) . .
C17 C16 H16A 108.5 . .
S3 C16 H16A 108.5 . .
C17 C16 H16B 108.5 . .
S3 C16 H16B 108.5 . .
H16A C16 H16B 107.5 . .
N3 C17 C18 122.5(2) . .
N3 C17 C16 117.2(2) . .
C18 C17 C16 120.3(2) . .
C17 C18 C19 118.2(2) . .
C17 C18 H18 120.9 . .
C19 C18 H18 120.9 . .
C20 C19 C18 119.5(2) . .
C20 C19 H19 120.2 . .
C18 C19 H19 120.2 . .
C19 C20 C21 118.5(2) . .
C19 C20 H20 120.7 . .
C21 C20 H20 120.7 . .
N3 C21 C20 123.5(2) . .
N3 C21 H21 118.3 . .
C20 C21 H21 118.3 . .
C27 C22 C23B 109.7(4) . .
C27 C22 C23 125.0(3) . .
C23B C22 C23 24.6(3) . .
C27 C22 C27B 26.1(3) . .
C23B C22 C27B 113.3(4) . .
C23 C22 C27B 117.4(3) . .
C27 C22 S3 117.1(3) . .
C23B C22 S3 125.9(3) . .
C23 C22 S3 117.6(3) . .
C27B C22 S3 120.7(3) . .
C24 C23 C22 116.2(4) . .
C24 C23 H23 121.9 . .
C22 C23 H23 121.9 . .
C23 C24 C25 121.3(4) . .
C23 C24 H24 119.4 . .
C25 C24 H24 119.4 . .
C24B C25 C26 110.0(4) . .
C24B C25 C26B 125.3(4) . .
C26 C25 C26B 29.4(3) . .
C24B C25 C24 20.8(3) . .
C26 C25 C24 113.7(3) . .
C26B C25 C24 117.9(3) . .
C24B C25 S2 119.3(3) . 2_766
C26 C25 S2 123.8(3) . 2_766
C26B C25 S2 115.4(3) . 2_766
C24 C25 S2 122.1(2) . 2_766
C25 C26 C27 124.7(4) . .
C25 C26 H26 117.7 . .
C27 C26 H26 117.7 . .
C22 C27 C26 118.8(4) . .
C22 C27 H27 120.6 . .
C26 C27 H27 120.6 . .
F1 C28 F2 106.9(2) . .
F1 C28 F3 106.7(2) . .
F2 C28 F3 107.6(2) . .
F1 C28 S4 112.54(19) . .
F2 C28 S4 112.30(19) . .
F3 C28 S4 110.59(18) . .
C22 C23B C24B 125.4(5) . .
C22 C23B H23B 117.3 . .
C24B C23B H23B 117.3 . .
C25 C24B C23B 119.3(5) . .
C25 C24B H24B 120.3 . .
C23B C24B H24B 120.3 . .
C27B C26B C25 114.9(5) . .
C27B C26B H26B 122.6 . .
C25 C26B H26B 122.6 . .
C26B C27B C22 121.6(5) . .
C26B C27B H27B 119.2 . .
C22 C27B H27B 119.2 . .

loop_
_geom_bond_atom_site_label_1
_geom_bond_atom_site_label_2
_geom_bond_distance
_geom_bond_site_symmetry_2
Ag1 N1 2.370(2) .
Ag1 N3 2.4224(19) .
Ag1 N2 2.438(2) .
Ag1 S2 2.7572(7) .
Ag1 S3 2.8239(6) .
S1 C7 1.767(2) .
S1 C6 1.814(2) .
S2 C25 1.781(2) 2_766
S2 C10 1.812(2) .
S3 C22 1.779(2) .
S3 C16 1.820(2) .
S4 O1 1.434(2) .
S4 O2 1.435(2) .
S4 O3 1.436(2) .
S4 C28 1.819(3) .
F1 C28 1.324(3) .
F2 C28 1.332(3) .
F3 C28 1.341(3) .
N1 C1 1.346(3) .
N1 C5 1.348(3) .
N2 C15 1.340(3) .
N2 C11 1.350(3) .
N3 C17 1.342(3) .
N3 C21 1.342(3) .
C1 C2 1.378(4) .
C1 H1 0.9300 .
C2 C3 1.377(4) .
C2 H2 0.9300 .
C3 C4 1.383(4) .
C3 H3 0.9300 .
C4 C5 1.391(3) .
C4 H4 0.9300 .
C5 C6 1.502(3) .
C6 H6A 0.9700 .
C6 H6B 0.9700 .
C7 C8 1.391(3) .
C7 C9 1.393(3) .
C8 C9 1.391(3) 2_865
C8 H8 0.9300 .
C9 C8 1.391(3) 2_865
C9 H9 0.9300 .
C10 C11 1.507(3) .
C10 H10A 0.9700 .
C10 H10B 0.9700 .
C11 C12 1.383(3) .
C12 C13 1.377(4) .
C12 H12 0.9300 .
C13 C14 1.386(5) .
C13 H13 0.9300 .
C14 C15 1.385(4) .
C14 H14 0.9300 .
C15 H15 0.9300 .
C16 C17 1.505(3) .
C16 H16A 0.9700 .
C16 H16B 0.9700 .
C17 C18 1.390(3) .
C18 C19 1.391(4) .
C18 H18 0.9300 .
C19 C20 1.367(4) .
C19 H19 0.9300 .
C20 C21 1.375(4) .
C20 H20 0.9300 .
C21 H21 0.9300 .
C22 C27 1.275(5) .
C22 C23B 1.349(6) .
C22 C23 1.434(5) .
C22 C27B 1.513(6) .
C23 C24 1.378(7) .
C23 H23 0.9300 .
C24 C25 1.495(6) .
C24 H24 0.9300 .
C25 C24B 1.248(7) .
C25 C26 1.378(5) .
C25 C26B 1.453(6) .
C25 S2 1.781(2) 2_766
C26 C27 1.388(7) .
C26 H26 0.9300 .
C27 H27 0.9300 .
C23B C24B 1.394(8) .
C23B H23B 0.9300 .
C24B H24B 0.9300 .
C26B C27B 1.381(8) .
C26B H26B 0.9300 .
C27B H27B 0.9300 .

loop_
_geom_torsion_atom_site_label_1
_geom_torsion_atom_site_label_2
_geom_torsion_atom_site_label_3
_geom_torsion_atom_site_label_4
_geom_torsion
_geom_torsion_site_symmetry_1
_geom_torsion_site_symmetry_4
N1 Ag1 S2 C25 -175.36(10) . 2_766
N3 Ag1 S2 C25 72.66(9) . 2_766
N2 Ag1 S2 C25 -76.51(10) . 2_766
S3 Ag1 S2 C25 4.81(9) . 2_766
N1 Ag1 S2 C10 -72.88(10) . .
N3 Ag1 S2 C10 175.13(9) . .
N2 Ag1 S2 C10 25.97(10) . .
S3 Ag1 S2 C10 107.29(8) . .
N1 Ag1 S3 C22 179.39(10) . .
N3 Ag1 S3 C22 -73.96(10) . .
N2 Ag1 S3 C22 72.39(10) . .
S2 Ag1 S3 C22 -0.73(9) . .
N1 Ag1 S3 C16 -78.22(9) . .
N3 Ag1 S3 C16 28.43(9) . .
N2 Ag1 S3 C16 174.78(10) . .
S2 Ag1 S3 C16 101.66(8) . .
N3 Ag1 N1 C1 -129.25(17) . .
N2 Ag1 N1 C1 39.27(18) . .
S2 Ag1 N1 C1 124.43(16) . .
S3 Ag1 N1 C1 -55.69(17) . .
N3 Ag1 N1 C5 50.60(19) . .
N2 Ag1 N1 C5 -140.89(17) . .
S2 Ag1 N1 C5 -55.7(2) . .
S3 Ag1 N1 C5 124.16(18) . .
N1 Ag1 N2 C15 -71.5(2) . .
N3 Ag1 N2 C15 88.4(2) . .
S2 Ag1 N2 C15 154.3(2) . .
S3 Ag1 N2 C15 15.9(2) . .
N1 Ag1 N2 C11 125.60(18) . .
N3 Ag1 N2 C11 -74.4(2) . .
S2 Ag1 N2 C11 -8.60(17) . .
S3 Ag1 N2 C11 -146.99(17) . .
N1 Ag1 N3 C17 71.56(17) . .
N2 Ag1 N3 C17 -88.67(19) . .
S2 Ag1 N3 C17 -150.11(16) . .
S3 Ag1 N3 C17 -9.88(15) . .
N1 Ag1 N3 C21 -123.88(18) . .
N2 Ag1 N3 C21 75.9(2) . .
S2 Ag1 N3 C21 14.46(17) . .
S3 Ag1 N3 C21 154.69(18) . .
C5 N1 C1 C2 -1.1(4) . .
Ag1 N1 C1 C2 178.7(2) . .
N1 C1 C2 C3 0.9(4) . .
C1 C2 C3 C4 -0.2(4) . .
C2 C3 C4 C5 0.0(4) . .
C1 N1 C5 C4 0.8(3) . .
Ag1 N1 C5 C4 -179.03(16) . .
C1 N1 C5 C6 178.5(2) . .
Ag1 N1 C5 C6 -1.4(3) . .
C3 C4 C5 N1 -0.2(4) . .
C3 C4 C5 C6 -177.8(2) . .
N1 C5 C6 S1 -98.1(2) . .
C4 C5 C6 S1 79.6(2) . .
C7 S1 C6 C5 168.43(16) . .
C6 S1 C7 C8 -165.15(17) . .
C6 S1 C7 C9 14.8(2) . .
C9 C7 C8 C9 0.3(4) . 2_865
S1 C7 C8 C9 -179.72(18) . 2_865
C8 C7 C9 C8 -0.3(4) . 2_865
S1 C7 C9 C8 179.73(17) . 2_865
C25 S2 C10 C11 58.6(2) 2_766 .
Ag1 S2 C10 C11 -47.45(18) . .
C15 N2 C11 C12 -2.4(4) . .
Ag1 N2 C11 C12 161.14(19) . .
C15 N2 C11 C10 177.3(2) . .
Ag1 N2 C11 C10 -19.1(3) . .
S2 C10 C11 N2 50.8(3) . .
S2 C10 C11 C12 -129.4(2) . .
N2 C11 C12 C13 2.0(4) . .
C10 C11 C12 C13 -177.8(2) . .
C11 C12 C13 C14 0.3(4) . .
C12 C13 C14 C15 -1.8(5) . .
C11 N2 C15 C14 0.7(4) . .
Ag1 N2 C15 C14 -162.5(2) . .
C13 C14 C15 N2 1.4(5) . .
C22 S3 C16 C17 63.35(19) . .
Ag1 S3 C16 C17 -52.36(17) . .
C21 N3 C17 C18 -2.7(3) . .
Ag1 N3 C17 C18 162.75(18) . .
C21 N3 C17 C16 174.2(2) . .
Ag1 N3 C17 C16 -20.3(3) . .
S3 C16 C17 N3 57.8(3) . .
S3 C16 C17 C18 -125.2(2) . .
N3 C17 C18 C19 0.9(4) . .
C16 C17 C18 C19 -176.0(2) . .
C17 C18 C19 C20 1.4(4) . .
C18 C19 C20 C21 -1.8(4) . .
C17 N3 C21 C20 2.3(3) . .
Ag1 N3 C21 C20 -162.28(18) . .
C19 C20 C21 N3 0.0(4) . .
C16 S3 C22 C27 -148.0(3) . .
Ag1 S3 C22 C27 -54.5(4) . .
C16 S3 C22 C23B 65.0(4) . .
Ag1 S3 C22 C23B 158.5(4) . .
C16 S3 C22 C23 37.7(3) . .
Ag1 S3 C22 C23 131.2(3) . .
C16 S3 C22 C27B -118.4(3) . .
Ag1 S3 C22 C27B -24.8(4) . .
C27 C22 C23 C24 3.1(7) . .
C23B C22 C23 C24 60.2(9) . .
C27B C22 C23 C24 -26.2(6) . .
S3 C22 C23 C24 176.9(4) . .
C22 C23 C24 C25 2.0(7) . .
C23 C24 C25 C24B -90.4(13) . .
C23 C24 C25 C26 -6.3(6) . .
C23 C24 C25 C26B 26.1(7) . .
C23 C24 C25 S2 -179.0(4) . 2_766
C24B C25 C26 C27 28.4(7) . .
C26B C25 C26 C27 -99.1(9) . .
C24 C25 C26 C27 6.3(7) . .
S2 C25 C26 C27 178.9(4) 2_766 .
C23B C22 C27 C26 -25.2(6) . .
C23 C22 C27 C26 -3.5(7) . .
C27B C22 C27 C26 77.8(8) . .
S3 C22 C27 C26 -177.3(4) . .
C25 C26 C27 C22 -1.7(8) . .
O1 S4 C28 F1 58.2(2) . .
O2 S4 C28 F1 -62.1(2) . .
O3 S4 C28 F1 178.6(2) . .
O1 S4 C28 F2 -62.5(2) . .
O2 S4 C28 F2 177.2(2) . .
O3 S4 C28 F2 58.0(2) . .
O1 S4 C28 F3 177.3(2) . .
O2 S4 C28 F3 57.1(2) . .
O3 S4 C28 F3 -62.2(2) . .
C27 C22 C23B C24B 29.9(7) . .
C23 C22 C23B C24B -103.2(12) . .
C27B C22 C23B C24B 2.0(8) . .
S3 C22 C23B C24B 178.9(4) . .
C26 C25 C24B C23B -24.2(7) . .
C26B C25 C24B C23B 4.3(8) . .
C24 C25 C24B C23B 80.0(12) . .
S2 C25 C24B C23B -176.3(4) 2_766 .
C22 C23B C24B C25 -3.2(9) . .
C24B C25 C26B C27B -4.3(8) . .
C26 C25 C26B C27B 61.8(7) . .
C24 C25 C26B C27B -27.3(7) . .
S2 C25 C26B C27B 176.2(4) 2_766 .
C25 C26B C27B C22 3.0(8) . .
C27 C22 C27B C26B -89.5(10) . .
C23B C22 C27B C26B -2.1(7) . .
C23 C22 C27B C26B 24.7(7) . .
S3 C22 C27B C26B -179.2(4) . .
